data_1008368
loop_
_publ_author_name
'Averbuch-Pouchot, M T'

_publ_section_title
;
Structure of a new adduct between telluric acid and a condensed
phosphate: (Cs~3~ P~3~ O~9~) (Te (O H)~6~ (H~2~ O)).
;
_journal_coden_ASTM ACSCEE
_journal_name_full 'Acta Crystallographica C (39,1983-)'
_journal_page_first 1166
_journal_page_last 1168
_journal_volume 44
_journal_year 1988
_chemical_formula_structural 'Cs3 (P3 O9) (Te (O H)6 (H2 O))'
_chemical_formula_sum 'Cs3 H8 O16 P3 Te'
_chemical_name_systematic
;
Tricaesium cyclo-triphosphate telluric acid hydrate
;
_space_group_IT_number 14
_symmetry_cell_setting monoclinic
_symmetry_Int_Tables_number 14
_symmetry_space_group_name_Hall '-P 2ybc'
_symmetry_space_group_name_H-M 'P 1 21/c 1'
_cell_angle_alpha 90
_cell_angle_beta 90.42(2)
_cell_angle_gamma 90
_cell_formula_units_Z 4
_cell_length_a 7.279(2)
_cell_length_b 13.984(8)
_cell_length_c 17.071(4)
_cell_volume 1737.6
_refine_ls_R_factor_all 0.024
_cod_original_formula_sum 'H8 Cs3 O16 P3 Te'
_cod_database_code 1008368

loop_
_symmetry_equiv_pos_as_xyz
x,y,z
-x,1/2+y,1/2-z
-x,-y,-z
x,1/2-y,1/2+z

loop_
_atom_site_label
_atom_site_type_symbol
_atom_site_symmetry_multiplicity
_atom_site_Wyckoff_symbol
_atom_site_fract_x
_atom_site_fract_y
_atom_site_fract_z
_atom_site_occupancy
_atom_site_attached_hydrogens
_atom_site_calc_flag
Cs1 Cs1+ 4 e 0.58237(4) 0.28393(2) 0.23924(2) 1. 0 d
Cs2 Cs1+ 4 e 0.24451(4) 0.07367(2) 0.93093(2) 1. 0 d
Cs3 Cs1+ 4 e 0.26971(4) 0.41182(2) 0.04547(2) 1. 0 d
Te1 Te6+ 4 e 0.22268(4) 0.74742(2) 0.00313(1) 1. 0 d
P1 P5+ 4 e 0.7101(2) 0.55387(8) 0.34332(6) 1. 0 d
P2 P5+ 4 e -0.0194(2) 0.85108(8) 0.75326(6) 1. 0 d
P3 P5+ 4 e 0.6852(2) 0.55245(8) 0.17527(6) 1. 0 d
O1 O2- 4 e 0.0095(4) 0.2405(3) 0.4452(2) 1. 0 d
O2 O2- 4 e 0.8649(5) 0.1384(2) 0.0457(2) 1. 0 d
O3 O2- 4 e 0.4495(4) 0.7509(2) 0.9471(2) 1. 0 d
O4 O2- 4 e 0.3078(5) 0.6336(2) 0.0529(2) 1. 0 d
O5 O2- 4 e 0.3308(4) 0.8227(2) 0.0847(2) 1. 0 d
O6 O2- 4 e 0.1139(5) 0.8271(2) 0.4215(2) 1. 0 d
O7 O2- 4 e 0.1835(4) 0.3502(2) 0.6830(2) 1. 0 d
O8 O2- 4 e 0.4369(5) 0.0810(3) 0.1024(2) 1. 0 d
O9 O2- 4 e 0.8416(5) 0.0205(3) 0.8677(2) 1. 0 d
O10 O2- 4 e 0.0999(4) 0.0717(2) 0.3086(2) 1. 0 d
O11 O2- 4 e 0.8517(5) 0.1085(3) 0.2106(2) 1. 0 d
O12 O2- 4 e -0.0118(5) 0.7443(2) 0.2164(2) 1. 0 d
O13 O2- 4 e 0.3817(5) 0.0234(3) 0.2383(2) 1. 0 d
O14 O2- 4 e 0.3336(5) 0.9676(3) 0.3753(2) 1. 0 d
O15 O2- 4 e 0.5958(5) 0.8578(3) 0.6502(2) 1. 0 d
O16 O2- 4 e 0.2224(6) 0.4083(3) 0.2348(3) 1. 0 d
H1 H1+ 4 e 0.143(9) 0.130(5) 0.728(4) 1. 0 d
H2 H1+ 4 e 0.813(9) 0.964(5) 0.252(4) 1. 0 d
H3 H1+ 4 e .00(1) 0.266(7) 0.903(5) 1. 0 d
H4 H1+ 4 e 0.13(1) 0.857(5) 0.902(4) 1. 0 d
H5 H1+ 4 e 0.533(9) 0.202(5) 0.066(4) 1. 0 d
H6 H1+ 4 e 0.62(1) 0.351(5) 0.920(4) 1. 0 d
H7 H1+ 4 e 0.28(1) 0.855(5) 0.091(4) 1. 0 d
H8 H1+ 4 e 0.85(1) 0.370(8) 0.086(6) 1. 0 d

loop_
_atom_type_symbol
_atom_type_oxidation_number
Cs1+ 1.000
Te6+ 6.000
P5+ 5.000
O2- -2.000
H1+ 1.000
